data_7011150
loop_
_publ_author_name
'Michael M. Bishop'
'Leonard F. Lindoy'
'Brian W. Skelton'
'Allan H. White'

_publ_section_title
;
 Modification of supramolecular motifs: some effects of incorporation
 of metal complexes into supramolecular arrays
;
_journal_issue 3
_journal_name_full 'J. Chem. Soc., Dalton Trans.'
_journal_page_first 377
_journal_page_last 382
_journal_paper_doi 10.1039/b108070a
_journal_year 2002
_chemical_formula_sum 'C28 H44 N14 Ni O10 S2'
_chemical_formula_weight 859.57
_space_group_IT_number 14
_symmetry_cell_setting monoclinic
_symmetry_space_group_name_Hall '-P 2yn'
_symmetry_space_group_name_H-M 'P 1 21/n 1'
_audit_creation_date 01-06-28
_audit_creation_method Xtal3.6
_cell_angle_alpha 90.00000
_cell_angle_beta 103.1430(10)
_cell_angle_gamma 90.00000
_cell_formula_units_Z 2
_cell_length_a 8.4180(7)
_cell_length_b 14.2560(10)
_cell_length_c 15.9270(10)
_cell_measurement_reflns_used 4851
_cell_measurement_temperature 153
_cell_measurement_theta_max 20.4
_cell_measurement_theta_min 3.1
_cell_volume 1861.3(2)
_computing_cell_refinement 'Siemens SAINT (Siemens, 1995)'
_computing_data_collection 'Siemens SMART (Siemens, 1995)'
_computing_data_reduction xtal
_computing_molecular_graphics xtal
_computing_publication_material 'xtal BONDLA CIFIO'
_computing_structure_refinement 'xtal CRYLSQ'
_computing_structure_solution xtal
_diffrn_ambient_temperature 153
_diffrn_measurement_device_type
;
Bruker SMART CCD diffractometer
;
_diffrn_measurement_method '\w scans'
_diffrn_radiation_detector 'CCD area detector'
_diffrn_radiation_monochromator graphite
_diffrn_radiation_source 'sealed tube'
_diffrn_radiation_type 'Mo K\a'
_diffrn_radiation_wavelength .71073
_diffrn_reflns_av_R_equivalents .053
_diffrn_reflns_av_sigmaI/netI .078
_diffrn_reflns_limit_h_max 11
_diffrn_reflns_limit_h_min -11
_diffrn_reflns_limit_k_max 19
_diffrn_reflns_limit_k_min 0
_diffrn_reflns_limit_l_max 21
_diffrn_reflns_limit_l_min 0
_diffrn_reflns_number 21986
_diffrn_reflns_theta_max 29.37
_diffrn_reflns_theta_min 1.94
_diffrn_standards_decay_% 0
_exptl_absorpt_coefficient_mu .707
_exptl_absorpt_correction_T_max .96
_exptl_absorpt_correction_T_min .76
_exptl_absorpt_correction_type multi-scan
_exptl_absorpt_process_details
;
SADABS; Sheldrick, 1996
;
_exptl_crystal_colour yellow
_exptl_crystal_density_diffrn 1.534
_exptl_crystal_description prism
_exptl_crystal_F_000 900
_exptl_crystal_size_max .1
_exptl_crystal_size_mid .1
_exptl_crystal_size_min .07
_refine_diff_density_max .619
_refine_diff_density_min -.359
_refine_ls_goodness_of_fit_all 1.119
_refine_ls_goodness_of_fit_ref 1.216
_refine_ls_hydrogen_treatment refall
_refine_ls_matrix_type full
_refine_ls_number_constraints 0
_refine_ls_number_parameters 338
_refine_ls_number_reflns 3543
_refine_ls_number_restraints 0
_refine_ls_R_factor_all .064
_refine_ls_R_factor_gt .04
_refine_ls_shift/su_max .019
_refine_ls_shift/su_mean .001
_refine_ls_structure_factor_coef F
_refine_ls_weighting_scheme calc
_refine_ls_wR_factor_all .047
_refine_ls_wR_factor_ref .044
_reflns_d_resolution_high .725
_reflns_d_resolution_low 10.474
_reflns_Friedel_coverage 0
_reflns_limit_h_max 11
_reflns_limit_h_min 0
_reflns_limit_k_max 19
_reflns_limit_k_min 0
_reflns_limit_l_max 20
_reflns_limit_l_min -21
_reflns_number_gt 3543
_reflns_number_total 4777
_reflns_threshold_expression 'F    > 4.00 sig(F   )'
_cod_data_source_file b108070a.txt
_cod_data_source_block mb1253
_cod_original_sg_symbol_Hall -p_2yn
_cod_original_sg_symbol_H-M P_1_21/n_1
_cod_original_formula_sum 'C28 H44 N14 Ni1 O10 S2'
_cod_database_code 7011150

loop_
_symmetry_equiv_pos_as_xyz
+x,+y,+z
1/2-x,1/2+y,1/2-z
-x,-y,-z
1/2+x,1/2-y,1/2+z

loop_
_atom_site_label
_atom_site_fract_x
_atom_site_fract_y
_atom_site_fract_z
_atom_site_U_iso_or_equiv
_atom_site_adp_type
_atom_site_calc_flag
_atom_site_calc_attached_atom
_atom_site_occupancy
_atom_site_disorder_assembly
_atom_site_disorder_group
Ni .50000 .50000 .50000 .01675(19) Uani ? ? 1.00000 ? ?
N1 .5765(2) .42557(14) .59596(12) .0204(9) Uani ? ? 1.00000 ? ?
C2 .5284(3) .42013(16) .66865(14) .0186(10) Uani ? ? 1.00000 ? ?
N2 .5882(3) .34952(16) .72585(14) .0254(11) Uani ? ? 1.00000 ? ?
N3 .4183(2) .47683(13) .69369(11) .0191(9) Uani ? ? 1.00000 ? ?
C4 .3415(3) .54370(16) .63804(14) .0193(10) Uani ? ? 1.00000 ? ?
N4 .2359(3) .59853(16) .67017(14) .0249(11) Uani ? ? 1.00000 ? ?
N5 .3575(2) .55612(14) .55848(12) .0189(9) Uani ? ? 1.00000 ? ?
N11 .3467(2) .36474(14) .98492(12) .0196(9) Uani ? ? 1.00000 ? ?
C12 .3823(3) .37103(16) .90589(14) .0194(10) Uani ? ? 1.00000 ? ?
O12 .4339(2) .30357(12) .87154(10) .0240(8) Uani ? ? 1.00000 ? ?
N13 .3574(2) .45772(14) .86672(13) .0201(9) Uani ? ? 1.00000 ? ?
C14 .2918(3) .53520(16) .89754(14) .0198(10) Uani ? ? 1.00000 ? ?
O14 .2728(2) .60912(12) .85634(10) .0271(8) Uani ? ? 1.00000 ? ?
C14a .2491(3) .52297(16) .98051(14) .0183(10) Uani ? ? 1.00000 ? ?
C15 .1752(3) .59658(17) 1.01660(15) .0207(11) Uani ? ? 1.00000 ? ?
C16 .1328(3) .58403(16) 1.09396(14) .0209(11) Uani ? ? 1.00000 ? ?
O16 .0594(2) .64996(12) 1.13450(10) .0268(9) Uani ? ? 1.00000 ? ?
C161 .0368(4) .74061(19) 1.09568(18) .0287(13) Uani ? ? 1.00000 ? ?
C17 .1651(3) .49645(17) 1.13781(14) .0209(10) Uani ? ? 1.00000 ? ?
O17 .1161(2) .49303(12) 1.21333(10) .0265(8) Uani ? ? 1.00000 ? ?
C171 .1473(4) .4079(2) 1.26216(19) .0330(15) Uani ? ? 1.00000 ? ?
C18 .2377(3) .42449(17) 1.10305(14) .0200(11) Uani ? ? 1.00000 ? ?
C18a .2784(3) .43776(16) 1.02271(14) .0185(10) Uani ? ? 1.00000 ? ?
O1 .1430(2) .69312(12) .43166(11) .0251(8) Uani ? ? 1.00000 ? ?
S1 -.00663(8) .63051(4) .40231(4) .0252(3) Uani ? ? 1.00000 ? ?
C101 -.1082(4) .6763(2) .30075(17) .0346(15) Uani ? ? 1.00000 ? ?
C102 -.1472(4) .6696(3) .4637(2) .0375(16) Uani ? ? 1.00000 ? ?
H1 .645(3) .3823(19) .5944(17) .023(7) Uiso ? ? 1.00000 ? ?
H2a .555(3) .347(2) .7714(18) .031(8) Uiso ? ? 1.00000 ? ?
H2b .674(4) .328(2) .7216(18) .032(8) Uiso ? ? 1.00000 ? ?
H4a .246(3) .5962(18) .7246(17) .021(7) Uiso ? ? 1.00000 ? ?
H4b .205(3) .646(2) .6441(17) .022(7) Uiso ? ? 1.00000 ? ?
H5 .296(3) .6013(19) .5332(16) .025(7) Uiso ? ? 1.00000 ? ?
H11 .364(3) .313(2) 1.0108(18) .035(8) Uiso ? ? 1.00000 ? ?
H13 .379(3) .463(2) .8185(18) .030(8) Uiso ? ? 1.00000 ? ?
H15 .146(3) .6517(18) .9848(16) .023(7) Uiso ? ? 1.00000 ? ?
H161a -.008(3) .7770(18) 1.1374(15) .019(6) Uiso ? ? 1.00000 ? ?
H161b -.030(3) .7373(18) 1.0369(18) .029(7) Uiso ? ? 1.00000 ? ?
H161c .136(3) .768(2) 1.0910(17) .029(7) Uiso ? ? 1.00000 ? ?
H171a .261(4) .391(2) 1.2731(17) .033(8) Uiso ? ? 1.00000 ? ?
H171b .087(3) .357(2) 1.2290(18) .034(8) Uiso ? ? 1.00000 ? ?
H171c .117(4) .419(2) 1.316(2) .044(8) Uiso ? ? 1.00000 ? ?
H18 .250(3) .3644(18) 1.1277(15) .017(6) Uiso ? ? 1.00000 ? ?
H101a -.045(4) .656(2) .2614(19) .040(8) Uiso ? ? 1.00000 ? ?
H101b -.216(3) .6491(19) .2870(16) .029(7) Uiso ? ? 1.00000 ? ?
H101c -.115(4) .743(2) .304(2) .050(10) Uiso ? ? 1.00000 ? ?
H102a -.092(4) .657(2) .517(2) .065(11) Uiso ? ? 1.00000 ? ?
H102b -.167(4) .739(3) .453(2) .063(11) Uiso ? ? 1.00000 ? ?
H102c -.238(4) .630(2) .451(2) .053(10) Uiso ? ? 1.00000 ? ?

loop_
_atom_site_aniso_label
_atom_site_aniso_U_11
_atom_site_aniso_U_22
_atom_site_aniso_U_33
_atom_site_aniso_U_12
_atom_site_aniso_U_13
_atom_site_aniso_U_23
Ni .0195(2) .0179(2) .0142(2) .00135(17) .00666(15) .00055(17)
N1 .0224(11) .0215(10) .0192(10) .0063(9) .0088(8) .0010(8)
C2 .0200(12) .0179(11) .0180(11) -.0023(9) .0047(9) .0002(9)
N2 .0284(13) .0286(12) .0223(11) .0100(10) .0124(9) .0076(9)
N3 .0230(10) .0204(10) .0154(9) .0032(8) .0075(8) .0008(7)
C4 .0202(12) .0187(11) .0200(11) -.0016(9) .0066(9) -.0023(9)
N4 .0336(12) .0261(12) .0177(11) .0093(10) .0113(9) .0051(9)
N5 .0223(10) .0189(10) .0163(9) .0040(8) .0059(8) .0025(8)
N11 .0245(11) .0172(10) .0181(10) .0030(8) .0067(8) .0039(8)
C12 .0186(12) .0223(12) .0180(11) -.0012(9) .0056(9) .0010(9)
O12 .0316(10) .0217(9) .0207(8) .0040(7) .0101(7) .0003(7)
N13 .0256(11) .0202(10) .0159(10) .0006(8) .0076(8) .0009(8)
C14 .0236(12) .0193(11) .0165(11) -.0020(10) .0047(9) .0002(9)
O14 .0433(11) .0200(9) .0206(8) .0034(8) .0125(8) .0028(7)
C14a .0194(11) .0199(12) .0163(11) -.0012(9) .0053(9) -.0008(8)
C15 .0239(12) .0176(11) .0204(11) .0006(10) .0046(9) .0024(9)
C16 .0234(12) .0203(12) .0201(11) .0018(10) .0074(9) -.0018(9)
O16 .0363(10) .0231(9) .0249(9) .0085(8) .0154(8) .0034(7)
C161 .0369(16) .0221(13) .0303(14) .0054(12) .0138(12) .0010(11)
C17 .0209(11) .0251(12) .0181(11) -.0001(10) .0072(9) .0011(10)
O17 .0379(10) .0252(9) .0212(8) .0045(8) .0171(7) .0051(7)
C171 .0469(19) .0294(15) .0286(14) .0070(13) .0209(13) .0087(12)
C18 .0230(12) .0195(12) .0185(11) .0006(10) .0068(9) .0051(9)
C18a .0170(11) .0201(11) .0182(11) -.0005(9) .0037(9) -.0017(9)
O1 .0205(9) .0231(9) .0311(9) .0004(7) .0049(7) -.0060(7)
S1 .0292(3) .0195(3) .0271(3) -.0026(3) .0070(3) -.0040(2)
C101 .0313(16) .051(2) .0220(13) -.0065(14) .0061(12) -.0039(13)
C102 .0332(17) .053(2) .0291(15) -.0169(15) .0130(13) -.0121(14)

loop_
_atom_type_symbol
_atom_type_description
_atom_type_oxidation_number
_atom_type_number_in_cell
_atom_type_scat_dispersion_real
_atom_type_scat_dispersion_imag
_atom_type_scat_source
C ? 0 56 .002 .002 'Int Tables Vol IV Tables 2.2B and 2.3.1'
H ? 0 88 0 0 'Int Tables Vol IV Tables 2.2B and 2.3.1'
N ? 0 28 .004 .003 'Int Tables Vol IV Tables 2.2B and 2.3.1'
Ni ? 0 2 .285 1.113 'Int Tables Vol IV Tables 2.2B and 2.3.1'
O ? 0 20 .008 .006 'Int Tables Vol IV Tables 2.2B and 2.3.1'
S ? 0 4 .11 .124 'Int Tables Vol IV Tables 2.2B and 2.3.1'

loop_
_diffrn_attenuator_code
_diffrn_attenuator_scale
? ?

loop_
_geom_angle_atom_site_label_1
_geom_angle_atom_site_label_2
_geom_angle_atom_site_label_3
_geom_angle_site_symmetry_1
_geom_angle_site_symmetry_2
_geom_angle_site_symmetry_3
_geom_angle
_geom_angle_publ_flag
N1 Ni N5 . . . 88.63(9) ?
N1 Ni N1 . . '3 666' 180.0000 ?
N1 Ni N5 . . '3 666' 91.37(9) ?
N5 Ni N1 . . '3 666' 91.38(9) ?
N5 Ni N5 . . '3 666' 180.0000 ?
N1 Ni N5 '3 666' . '3 666' 88.63(9) ?
Ni N1 C2 . . . 129.99(17) ?
Ni N1 H1 . . . 120.2(18) ?
C2 N1 H1 . . . 109.4(19) ?
N1 C2 N2 . . . 119.2(2) ?
N1 C2 N3 . . . 126.3(2) ?
N2 C2 N3 . . . 114.4(2) ?
C2 N2 H2a . . . 117.1(19) ?
C2 N2 H2b . . . 115(2) ?
H2a N2 H2b . . . 123(3) ?
C2 N3 C4 . . . 118.8(2) ?
N3 C4 N4 . . . 114.2(2) ?
N3 C4 N5 . . . 125.7(2) ?
N4 C4 N5 . . . 120.1(2) ?
C4 N4 H4a . . . 115.9(17) ?
C4 N4 H4b . . . 117(2) ?
H4a N4 H4b . . . 120(3) ?
Ni N5 C4 . . . 130.05(16) ?
Ni N5 H5 . . . 118.3(19) ?
C4 N5 H5 . . . 111.4(19) ?
C12 N11 C18a . . . 123.4(2) ?
C12 N11 H11 . . . 117(2) ?
C18a N11 H11 . . . 119(2) ?
N11 C12 O12 . . . 122.2(2) ?
N11 C12 N13 . . . 115.8(2) ?
O12 C12 N13 . . . 122.1(2) ?
C12 N13 C14 . . . 126.2(2) ?
C12 N13 H13 . . . 117(2) ?
C14 N13 H13 . . . 116(2) ?
N13 C14 O14 . . . 120.7(2) ?
N13 C14 C14a . . . 115.5(2) ?
O14 C14 C14a . . . 123.8(2) ?
C14 C14a C15 . . . 120.3(2) ?
C14 C14a C18a . . . 119.5(2) ?
C15 C14a C18a . . . 120.2(2) ?
C14a C15 C16 . . . 120.0(2) ?
C14a C15 H15 . . . 119.4(17) ?
C16 C15 H15 . . . 120.4(17) ?
C15 C16 O16 . . . 125.0(2) ?
C15 C16 C17 . . . 119.7(2) ?
O16 C16 C17 . . . 115.3(2) ?
C16 O16 C161 . . . 116.7(2) ?
O16 C161 H161a . . . 102.6(15) ?
O16 C161 H161b . . . 111.2(15) ?
O16 C161 H161c . . . 112.3(16) ?
H161a C161 H161b . . . 116(2) ?
H161a C161 H161c . . . 109(2) ?
H161b C161 H161c . . . 106(2) ?
C16 C17 O17 . . . 113.7(2) ?
C16 C17 C18 . . . 120.6(2) ?
O17 C17 C18 . . . 125.6(2) ?
C17 O17 C171 . . . 117.1(2) ?
O17 C171 H171a . . . 111.3(17) ?
O17 C171 H171b . . . 109.3(16) ?
O17 C171 H171c . . . 106.5(18) ?
H171a C171 H171b . . . 106(2) ?
H171a C171 H171c . . . 110(2) ?
H171b C171 H171c . . . 114(3) ?
C17 C18 C18a . . . 119.2(2) ?
C17 C18 H18 . . . 122.1(16) ?
C18a C18 H18 . . . 118.3(16) ?
N11 C18a C14a . . . 119.5(2) ?
N11 C18a C18 . . . 120.1(2) ?
C14a C18a C18 . . . 120.4(2) ?
O1 S1 C101 . . . 104.89(13) ?
O1 S1 C102 . . . 104.66(13) ?
C101 S1 C102 . . . 98.19(15) ?
S1 C101 H101a . . . 105.2(16) ?
S1 C101 H101b . . . 107.1(15) ?
S1 C101 H101c . . . 110.2(18) ?
H101a C101 H101b . . . 112(2) ?
H101a C101 H101c . . . 112(3) ?
H101b C101 H101c . . . 110(3) ?
S1 C102 H102a . . . 101(3) ?
S1 C102 H102b . . . 108(2) ?
S1 C102 H102c . . . 108(2) ?
H102a C102 H102b . . . 113(3) ?
H102a C102 H102c . . . 108(3) ?
H102b C102 H102c . . . 117(3) ?

loop_
_geom_bond_atom_site_label_1
_geom_bond_atom_site_label_2
_geom_bond_site_symmetry_1
_geom_bond_site_symmetry_2
_geom_bond_distance
_geom_bond_publ_flag
Ni N1 . . 1.8518(19) ?
Ni N5 . . 1.859(2) ?
Ni N1 . '3 666' 1.8518(19) ?
Ni N5 . '3 666' 1.859(2) ?
N1 C2 . . 1.313(3) ?
N1 H1 . . .85(3) ?
C2 N2 . . 1.374(3) ?
C2 N3 . . 1.356(3) ?
N2 H2a . . .84(3) ?
N2 H2b . . .80(3) ?
N3 C4 . . 1.361(3) ?
C4 N4 . . 1.368(3) ?
C4 N5 . . 1.316(3) ?
N4 H4a . . .85(3) ?
N4 H4b . . .80(3) ?
N5 H5 . . .87(3) ?
N11 C12 . . 1.362(3) ?
N11 C18a . . 1.390(3) ?
N11 H11 . . .84(3) ?
C12 O12 . . 1.233(3) ?
C12 N13 . . 1.379(3) ?
N13 C14 . . 1.374(3) ?
N13 H13 . . .83(3) ?
C14 O14 . . 1.232(3) ?
C14 C14a . . 1.457(3) ?
C14a C15 . . 1.408(3) ?
C14a C18a . . 1.383(3) ?
C15 C16 . . 1.370(4) ?
C15 H15 . . .94(3) ?
C16 O16 . . 1.365(3) ?
C16 C17 . . 1.426(3) ?
O16 C161 . . 1.427(3) ?
C161 H161a . . .99(3) ?
C161 H161b . . .98(3) ?
C161 H161c . . .94(3) ?
C17 O17 . . 1.358(3) ?
C17 C18 . . 1.373(3) ?
O17 C171 . . 1.433(3) ?
C171 H171a . . .97(3) ?
C171 H171b . . .97(3) ?
C171 H171c . . .96(3) ?
C18 C18a . . 1.411(3) ?
C18 H18 . . .94(2) ?
O1 S1 . . 1.5276(17) ?
S1 C101 . . 1.773(3) ?
S1 C102 . . 1.787(4) ?
C101 H101a . . .95(3) ?
C101 H101b . . .96(3) ?
C101 H101c . . .95(4) ?
C102 H102a . . .89(3) ?
C102 H102b . . 1.02(4) ?
C102 H102c . . .93(3) ?

loop_
_geom_hbond_atom_site_label_D
_geom_hbond_atom_site_label_H
_geom_hbond_atom_site_label_A
_geom_hbond_site_symmetry_D
_geom_hbond_site_symmetry_H
_geom_hbond_site_symmetry_A
_geom_hbond_distance_DH
_geom_hbond_distance_HA
_geom_hbond_distance_DA
_geom_hbond_angle_DHA
_geom_hbond_publ_flag
? ? ? ? ? ? ? ? ? ? ?

loop_
_geom_torsion_atom_site_label_1
_geom_torsion_atom_site_label_2
_geom_torsion_atom_site_label_3
_geom_torsion_atom_site_label_4
_geom_torsion_site_symmetry_1
_geom_torsion_site_symmetry_2
_geom_torsion_site_symmetry_3
_geom_torsion_site_symmetry_4
_geom_torsion
_geom_torsion_publ_flag
? ? ? ? ? ? ? ? ? ?
